data_1547667
loop_
_publ_author_name
'Kim, Illan'
'Ko, Kyoung Chul'
'Lee, Woo Ram'
'Cho, Jihee'
'Moon, Jong Hun'
'Moon, Dohyun'
'Sharma, Amit'
'Lee, Jin Yong'
'Kim, Jong Seung'
'Kim, Sanghee'

_publ_section_title
;
 Calix[n]triazoles and Related Conformational Studies.
;
_journal_issue 20
_journal_name_full 'Organic letters'
_journal_page_first 5509
_journal_page_last 5512
_journal_paper_doi 10.1021/acs.orglett.7b02557
_journal_volume 19
_journal_year 2017
_chemical_formula_sum 'C12 H12 N12'
_chemical_formula_weight 324.34
_chemical_name_systematic
;
 ?
;
_space_group_IT_number 14
_symmetry_cell_setting monoclinic
_symmetry_space_group_name_Hall '-P 2ybc'
_symmetry_space_group_name_H-M 'P 1 21/c 1'
_atom_sites_solution_hydrogens geom
_atom_sites_solution_primary direct
_atom_sites_solution_secondary difmap
_audit_creation_method SHELXL-97
_cell_angle_alpha 90.00
_cell_angle_beta 101.476(8)
_cell_angle_gamma 90.00
_cell_formula_units_Z 2
_cell_length_a 8.7126(9)
_cell_length_b 5.5052(6)
_cell_length_c 14.9132(18)
_cell_measurement_reflns_used 511
_cell_measurement_temperature 296(2)
_cell_measurement_theta_max 19.783
_cell_measurement_theta_min 1.288
_cell_volume 701.01(14)
_computing_cell_refinement 'Bruker SMART APEXll'
_computing_data_collection 'Bruker SMART APEXll'
_computing_data_reduction 'Bruker SAINT'
_computing_molecular_graphics WingX
_computing_publication_material WingX
_computing_structure_refinement 'SHELXL-97 (Sheldrick, 1997)'
_computing_structure_solution SHELXTL
_diffrn_ambient_temperature 296(2)
_diffrn_measured_fraction_theta_full 0.995
_diffrn_measured_fraction_theta_max 0.995
_diffrn_measurement_device_type 'CCD area detector'
_diffrn_measurement_method 'omega scan'
_diffrn_radiation_monochromator graphite
_diffrn_radiation_source 'fine-focus sealed tube'
_diffrn_radiation_type MoK\a
_diffrn_radiation_wavelength 0.71073
_diffrn_reflns_av_R_equivalents 0.0832
_diffrn_reflns_av_sigmaI/netI 0.1369
_diffrn_reflns_limit_h_max 11
_diffrn_reflns_limit_h_min -11
_diffrn_reflns_limit_k_max 7
_diffrn_reflns_limit_k_min -6
_diffrn_reflns_limit_l_max 19
_diffrn_reflns_limit_l_min -19
_diffrn_reflns_number 5608
_diffrn_reflns_theta_full 28.31
_diffrn_reflns_theta_max 28.31
_diffrn_reflns_theta_min 2.79
_exptl_absorpt_coefficient_mu 0.109
_exptl_absorpt_correction_T_max 0.9967
_exptl_absorpt_correction_T_min 0.9839
_exptl_absorpt_correction_type multi-scan
_exptl_absorpt_process_details sadabs
_exptl_crystal_colour colorless
_exptl_crystal_density_diffrn 1.537
_exptl_crystal_density_method 'not measured'
_exptl_crystal_description rod
_exptl_crystal_F_000 336
_exptl_crystal_size_max 0.15
_exptl_crystal_size_mid 0.05
_exptl_crystal_size_min 0.03
_refine_diff_density_max 0.328
_refine_diff_density_min -0.377
_refine_diff_density_rms 0.069
_refine_ls_extinction_method none
_refine_ls_goodness_of_fit_ref 0.900
_refine_ls_hydrogen_treatment constr
_refine_ls_matrix_type full
_refine_ls_number_parameters 109
_refine_ls_number_reflns 1744
_refine_ls_number_restraints 0
_refine_ls_restrained_S_all 0.900
_refine_ls_R_factor_all 0.2080
_refine_ls_R_factor_gt 0.0723
_refine_ls_shift/su_max 0.000
_refine_ls_shift/su_mean 0.000
_refine_ls_structure_factor_coef Fsqd
_refine_ls_weighting_details 'calc w=1/[\s^2^(Fo^2^)+(0.0300P)^2^+1.9931P] where P=(Fo^2^+2Fc^2^)/3'
_refine_ls_weighting_scheme calc
_refine_ls_wR_factor_gt 0.1333
_refine_ls_wR_factor_ref 0.1881
_reflns_number_gt 635
_reflns_number_total 1744
_reflns_threshold_expression >2sigma(I)
_cod_data_source_file ol7b02557_si_002.cif
_cod_data_source_block calix[4]triazole
_cod_depositor_comments 'Adding full bibliography for 1547666--1547667.cif.'
_cod_original_sg_symbol_H-M P2(1)/c
_cod_database_code 1547667

loop_
_symmetry_equiv_pos_as_xyz
'x, y, z'
'-x, y+1/2, -z+1/2'
'-x, -y, -z'
'x, -y-1/2, z-1/2'

loop_
_atom_site_label
_atom_site_type_symbol
_atom_site_fract_x
_atom_site_fract_y
_atom_site_fract_z
_atom_site_U_iso_or_equiv
_atom_site_adp_type
_atom_site_occupancy
_atom_site_symmetry_multiplicity
_atom_site_calc_flag
_atom_site_refinement_flags
C1 C 0.2306(5) 0.2583(8) 0.3058(3) 0.0441(12) Uani 1 1 d .
H1A H 0.1663 0.1139 0.3039 0.053 Uiso 1 1 calc R
H1B H 0.2134 0.3272 0.2447 0.053 Uiso 1 1 calc R
C2 C 0.5232(5) 0.3386(9) 0.3523(3) 0.0439(12) Uani 1 1 d .
H2 H 0.5254 0.5061 0.3445 0.053 Uiso 1 1 calc R
C3 C 0.6465(5) 0.1915(8) 0.3826(3) 0.0331(10) Uani 1 1 d .
C4 C 0.8137(5) 0.2495(8) 0.4176(3) 0.0443(12) Uani 1 1 d .
H4A H 0.8761 0.1031 0.4188 0.053 Uiso 1 1 calc R
H4B H 0.8492 0.3654 0.3771 0.053 Uiso 1 1 calc R
C5 C 0.7724(5) 0.5603(9) 0.5378(3) 0.0469(12) Uani 1 1 d .
H5 H 0.7131 0.6758 0.5006 0.056 Uiso 1 1 calc R
C6 C 0.8141(4) 0.5623(8) 0.6295(3) 0.0325(10) Uani 1 1 d .
N1 N 0.3967(4) 0.1940(7) 0.3358(3) 0.0433(10) Uani 1 1 d .
N2 N 0.4404(5) -0.0408(7) 0.3564(3) 0.0530(11) Uani 1 1 d .
N3 N 0.5943(4) -0.0398(7) 0.3845(3) 0.0511(11) Uani 1 1 d .
N4 N 0.8355(4) 0.3527(7) 0.5109(3) 0.0490(11) Uani 1 1 d .
N5 N 0.9134(4) 0.2342(7) 0.5853(3) 0.0468(11) Uani 1 1 d .
N6 N 0.8997(4) 0.3623(7) 0.6580(3) 0.0504(11) Uani 1 1 d .

loop_
_atom_site_aniso_label
_atom_site_aniso_U_11
_atom_site_aniso_U_22
_atom_site_aniso_U_33
_atom_site_aniso_U_23
_atom_site_aniso_U_13
_atom_site_aniso_U_12
C1 0.029(2) 0.046(3) 0.050(3) 0.002(2) -0.011(2) -0.002(2)
C2 0.041(3) 0.037(3) 0.052(3) -0.003(2) 0.006(2) -0.003(2)
C3 0.030(2) 0.030(3) 0.038(3) -0.003(2) 0.0031(19) 0.0041(19)
C4 0.034(2) 0.045(3) 0.055(3) -0.004(2) 0.012(2) 0.004(2)
C5 0.042(3) 0.038(3) 0.056(3) 0.003(3) 0.001(2) 0.012(2)
C6 0.0211(19) 0.031(3) 0.040(3) 0.003(2) -0.0056(18) 0.0034(17)
N1 0.039(2) 0.045(3) 0.044(2) -0.001(2) 0.0032(18) 0.0009(19)
N2 0.051(3) 0.034(2) 0.069(3) 0.004(2) -0.002(2) 0.004(2)
N3 0.044(2) 0.043(3) 0.061(3) -0.001(2) -0.002(2) 0.0052(19)
N4 0.030(2) 0.050(3) 0.064(3) 0.003(2) 0.0022(19) 0.0010(19)
N5 0.033(2) 0.041(3) 0.060(3) 0.008(2) -0.006(2) 0.0078(18)
N6 0.038(2) 0.050(3) 0.057(3) 0.006(2) -0.006(2) 0.0048(19)

loop_
_atom_type_symbol
_atom_type_description
_atom_type_scat_dispersion_real
_atom_type_scat_dispersion_imag
_atom_type_scat_source
C C 0.0033 0.0016 'International Tables Vol C Tables 4.2.6.8 and 6.1.1.4'
H H 0.0000 0.0000 'International Tables Vol C Tables 4.2.6.8 and 6.1.1.4'
N N 0.0061 0.0033 'International Tables Vol C Tables 4.2.6.8 and 6.1.1.4'

loop_
_geom_angle_atom_site_label_1
_geom_angle_atom_site_label_2
_geom_angle_atom_site_label_3
_geom_angle
_geom_angle_site_symmetry_3
N1 C1 C6 109.4(3) 3_666
N1 C2 C3 106.0(4) .
C2 C3 N3 108.9(4) .
C2 C3 C4 130.5(4) .
N3 C3 C4 120.4(4) .
N4 C4 C3 110.3(3) .
C6 C5 N4 105.2(4) .
C5 C6 N6 109.5(4) .
C5 C6 C1 127.9(4) 3_666
N6 C6 C1 122.5(4) 3_666
C2 N1 N2 109.8(4) .
C2 N1 C1 129.5(4) .
N2 N1 C1 120.7(4) .
N3 N2 N1 106.7(4) .
N2 N3 C3 108.7(4) .
N5 N4 C5 109.3(4) .
N5 N4 C4 122.5(4) .
C5 N4 C4 127.9(4) .
N6 N5 N4 107.7(4) .
N5 N6 C6 108.2(4) .

loop_
_geom_bond_atom_site_label_1
_geom_bond_atom_site_label_2
_geom_bond_distance
_geom_bond_site_symmetry_2
C1 N1 1.470(5) .
C1 C6 1.486(6) 3_666
C2 N1 1.342(5) .
C2 C3 1.349(6) .
C3 N3 1.354(5) .
C3 C4 1.481(5) .
C4 N4 1.480(6) .
C5 C6 1.344(6) .
C5 N4 1.362(6) .
C6 N6 1.350(5) .
C6 C1 1.486(6) 3_666
N1 N2 1.365(5) .
N2 N3 1.323(5) .
N4 N5 1.349(5) .
N5 N6 1.318(5) .
